data_1555145
loop_
_publ_author_name
'Sun, Jing'
'Sun, Quan-Shun'
'Yan, Chao-Guo'

_publ_section_title
;
 Efficient synthesis of novel cyclic fused-phenothiazines via domino
 cyclization of 2-(benzo[b][1,4]thiazin-3-ylidene)acetate, aromatic
 aldehydes and cyclic 1,3-diketones
;
_journal_issue 20
_journal_name_full 'Organic Chemistry Frontiers'
_journal_page_first 3555
_journal_paper_doi 10.1039/C9QO00951E
_journal_volume 6
_journal_year 2019
_chemical_formula_moiety 'C31 H26 N2 O4 S2'
_chemical_formula_sum 'C31 H26 N2 O4 S2'
_chemical_formula_weight 554.66
_space_group_crystal_system monoclinic
_space_group_IT_number 14
_space_group_name_Hall '-P 2yn'
_space_group_name_H-M_alt 'P 1 21/n 1'
_atom_sites_solution_hydrogens geom
_audit_creation_method SHELXL-2014/7
_audit_update_record
;
2019-07-26 deposited with the CCDC.	2019-08-30 downloaded from the CCDC.
;
_cell_angle_alpha 90
_cell_angle_beta 93.263(3)
_cell_angle_gamma 90
_cell_formula_units_Z 4
_cell_length_a 8.9049(8)
_cell_length_b 14.0612(12)
_cell_length_c 22.343(2)
_cell_measurement_reflns_used 3891
_cell_measurement_temperature 273(2)
_cell_measurement_theta_max 20.83
_cell_measurement_theta_min 2.33
_cell_volume 2793.1(4)
_computing_cell_refinement 'Bruker SAINT'
_computing_data_collection 'Bruker APEX2'
_computing_data_reduction 'Bruker SAINT'
_computing_molecular_graphics 'Bruker SHELXTL'
_computing_publication_material 'Bruker SHELXTL'
_computing_structure_refinement 'SHELXL-2014/7 (Sheldrick, 2014)'
_computing_structure_solution 'SHELXS-97 (Sheldrick 2008)'
_diffrn_ambient_temperature 273(2)
_diffrn_measured_fraction_theta_full 0.999
_diffrn_measured_fraction_theta_max 0.999
_diffrn_measurement_device_type 'CCD area detector'
_diffrn_measurement_method 'phi and omega scans'
_diffrn_radiation_source 'fine-focus sealed tube'
_diffrn_radiation_type MoK\a
_diffrn_radiation_wavelength 0.71073
_diffrn_reflns_av_R_equivalents 0.0898
_diffrn_reflns_av_unetI/netI 0.0981
_diffrn_reflns_Laue_measured_fraction_full 0.999
_diffrn_reflns_Laue_measured_fraction_max 0.999
_diffrn_reflns_limit_h_max 10
_diffrn_reflns_limit_h_min -10
_diffrn_reflns_limit_k_max 15
_diffrn_reflns_limit_k_min -17
_diffrn_reflns_limit_l_max 27
_diffrn_reflns_limit_l_min -27
_diffrn_reflns_number 26120
_diffrn_reflns_point_group_measured_fraction_full 0.999
_diffrn_reflns_point_group_measured_fraction_max 0.999
_diffrn_reflns_theta_full 25.242
_diffrn_reflns_theta_max 26.000
_diffrn_reflns_theta_min 2.331
_exptl_absorpt_coefficient_mu 0.230
_exptl_absorpt_correction_T_max 0.955
_exptl_absorpt_correction_T_min 0.946
_exptl_absorpt_correction_type multi-scan
_exptl_absorpt_process_details sadabs
_exptl_crystal_colour colorless
_exptl_crystal_density_diffrn 1.319
_exptl_crystal_description block
_exptl_crystal_F_000 1160
_exptl_crystal_size_max 0.240
_exptl_crystal_size_mid 0.220
_exptl_crystal_size_min 0.200
_refine_diff_density_max 0.952
_refine_diff_density_min -0.708
_refine_diff_density_rms 0.056
_refine_ls_extinction_method none
_refine_ls_goodness_of_fit_ref 1.055
_refine_ls_hydrogen_treatment constr
_refine_ls_matrix_type full
_refine_ls_number_parameters 355
_refine_ls_number_reflns 5473
_refine_ls_number_restraints 48
_refine_ls_restrained_S_all 1.069
_refine_ls_R_factor_all 0.2165
_refine_ls_R_factor_gt 0.0930
_refine_ls_shift/su_max 0.000
_refine_ls_shift/su_mean 0.000
_refine_ls_structure_factor_coef Fsqd
_refine_ls_weighting_details 'w=1/[\s^2^(Fo^2^)+(0.1209P)^2^+1.1685P] where P=(Fo^2^+2Fc^2^)/3'
_refine_ls_weighting_scheme calc
_refine_ls_wR_factor_gt 0.2271
_refine_ls_wR_factor_ref 0.2662
_reflns_Friedel_coverage 0.000
_reflns_number_gt 2410
_reflns_number_total 5473
_reflns_threshold_expression 'I > 2\s(I)'
_cod_data_source_file c9qo00951e2.cif
_cod_data_source_block 9c
_cod_original_sg_symbol_H-M 'P 21/n'
_cod_database_code 1555145
_shelx_shelxl_version_number 2014/7
_shelx_space_group_comment
; 
The symmetry employed for this shelxl refinement is uniquely defined 
by the following loop, which should always be used as a source of 
symmetry information in preference to the above space-group names. 
They are only intended as comments. 
;
_shelx_estimated_absorpt_t_min 0.947
_shelx_estimated_absorpt_t_max 0.955

loop_
_space_group_symop_operation_xyz
'x, y, z'
'-x+1/2, y+1/2, -z+1/2'
'-x, -y, -z'
'x-1/2, -y-1/2, z-1/2'

loop_
_atom_site_label
_atom_site_type_symbol
_atom_site_fract_x
_atom_site_fract_y
_atom_site_fract_z
_atom_site_U_iso_or_equiv
_atom_site_adp_type
_atom_site_occupancy
_atom_site_site_symmetry_order
_atom_site_calc_flag
_atom_site_refinement_flags_posn
_atom_site_refinement_flags_adp
C1 C 0.3485(6) 0.9027(4) 0.0009(2) 0.0676(14) Uani 1 1 d . .
C2 C 0.4008(7) 0.9187(5) -0.0553(3) 0.0960(19) Uani 1 1 d . .
H2 H 0.4756 0.8797 -0.0692 0.115 Uiso 1 1 calc R U
C3 C 0.3437(8) 0.9916(7) -0.0909(3) 0.121(3) Uani 1 1 d . .
H3 H 0.3758 1.0002 -0.1294 0.146 Uiso 1 1 calc R U
C4 C 0.2394(9) 1.0510(6) -0.0688(4) 0.120(3) Uani 1 1 d . .
H4 H 0.2024 1.1013 -0.0923 0.144 Uiso 1 1 calc R U
C5 C 0.1877(7) 1.0381(5) -0.0125(3) 0.105(2) Uani 1 1 d . .
H5 H 0.1180 1.0801 0.0022 0.126 Uiso 1 1 calc R U
C6 C 0.2409(6) 0.9616(4) 0.0224(2) 0.0744(15) Uani 1 1 d . .
C7 C 0.3170(7) 0.8806(4) 0.1278(2) 0.0865(18) Uani 1 1 d . .
H7A H 0.3935 0.9283 0.1372 0.104 Uiso 1 1 calc R U
H7B H 0.2863 0.8544 0.1653 0.104 Uiso 1 1 calc R U
C8 C 0.3843(5) 0.8029(3) 0.0923(2) 0.0538(12) Uani 1 1 d . .
C9 C 0.4303(5) 0.7210(3) 0.11881(18) 0.0465(11) Uani 1 1 d . .
C10 C 0.5053(5) 0.6482(4) 0.0856(2) 0.0599(12) Uani 1 1 d . .
C11 C 0.6080(8) 0.4926(4) 0.0881(2) 0.109(2) Uani 1 1 d . .
H11A H 0.5336 0.4638 0.0611 0.164 Uiso 1 1 calc R U
H11B H 0.6446 0.4464 0.1170 0.164 Uiso 1 1 calc R U
H11C H 0.6901 0.5152 0.0659 0.164 Uiso 1 1 calc R U
C12 C 0.4264(8) 0.7406(4) 0.3427(2) 0.0855(16) Uani 1 1 d . U
C13 C 0.5742(9) 0.7369(4) 0.3637(2) 0.1020(17) Uani 1 1 d . U
H13 H 0.6492 0.7211 0.3382 0.122 Uiso 1 1 calc R U
C14 C 0.6102(11) 0.7574(5) 0.4242(3) 0.128(2) Uani 1 1 d . U
H14 H 0.7098 0.7586 0.4392 0.154 Uiso 1 1 calc R U
C15 C 0.4938(14) 0.7759(5) 0.4612(3) 0.140(3) Uani 1 1 d . U
H15 H 0.5170 0.7881 0.5016 0.168 Uiso 1 1 calc R U
C16 C 0.3473(13) 0.7769(5) 0.4407(3) 0.137(2) Uani 1 1 d . U
H16 H 0.2736 0.7903 0.4673 0.164 Uiso 1 1 calc R U
C17 C 0.3048(10) 0.7585(4) 0.3812(2) 0.1069(17) Uani 1 1 d . U
C18 C 0.1410(7) 0.6541(4) 0.3064(3) 0.0972(19) Uani 1 1 d . .
H18A H 0.1736 0.5994 0.3303 0.117 Uiso 1 1 calc R U
H18B H 0.0454 0.6388 0.2856 0.117 Uiso 1 1 calc R U
C19 C 0.2548(6) 0.6767(3) 0.2621(2) 0.0651(14) Uani 1 1 d . .
C20 C 0.2572(5) 0.6618(3) 0.2017(2) 0.0540(12) Uani 1 1 d . .
C21 C 0.1407(6) 0.6116(3) 0.1658(3) 0.0717(15) Uani 1 1 d . .
C22 C 0.0783(9) 0.5318(6) 0.0769(3) 0.143(3) Uani 1 1 d . .
H22A H 0.0632 0.4727 0.0973 0.215 Uiso 1 1 calc R U
H22B H 0.1193 0.5194 0.0389 0.215 Uiso 1 1 calc R U
H22C H -0.0163 0.5641 0.0707 0.215 Uiso 1 1 calc R U
C23 C 0.3931(5) 0.7032(3) 0.18196(18) 0.0468(11) Uani 1 1 d . .
C24 C 0.4714(5) 0.7396(3) 0.23061(19) 0.0478(11) Uani 1 1 d . .
C25 C 0.6085(5) 0.7986(3) 0.23363(17) 0.0486(11) Uani 1 1 d . .
C26 C 0.6091(6) 0.8895(3) 0.25611(19) 0.0572(12) Uani 1 1 d . .
H26 H 0.5217 0.9143 0.2708 0.069 Uiso 1 1 calc R U
C27 C 0.7365(6) 0.9442(4) 0.2571(2) 0.0653(14) Uani 1 1 d . .
H27 H 0.7333 1.0059 0.2720 0.078 Uiso 1 1 calc R U
C28 C 0.8683(6) 0.9103(4) 0.2369(2) 0.0654(14) Uani 1 1 d . .
C29 C 1.0079(6) 0.9707(4) 0.2389(3) 0.098(2) Uani 1 1 d . .
H29A H 1.0123 1.0051 0.2020 0.147 Uiso 1 1 calc R U
H29B H 1.0950 0.9307 0.2444 0.147 Uiso 1 1 calc R U
H29C H 1.0056 1.0147 0.2717 0.147 Uiso 1 1 calc R U
C30 C 0.8663(5) 0.8193(4) 0.2136(2) 0.0676(14) Uani 1 1 d . .
H30 H 0.9536 0.7946 0.1987 0.081 Uiso 1 1 calc R U
C31 C 0.7396(5) 0.7648(3) 0.2118(2) 0.0598(13) Uani 1 1 d . .
H31 H 0.7418 0.7039 0.1956 0.072 Uiso 1 1 calc R U
N1 N 0.4039(4) 0.8233(3) 0.03344(16) 0.0616(10) Uani 1 1 d . .
H1 H 0.4558 0.7832 0.0142 0.074 Uiso 1 1 calc R U
N2 N 0.3856(5) 0.7216(3) 0.28125(15) 0.0606(11) Uani 1 1 d . .
O1 O 0.5340(4) 0.6537(3) 0.03296(15) 0.0868(12) Uani 1 1 d . .
O2 O 0.5413(4) 0.5717(2) 0.11870(14) 0.0700(10) Uani 1 1 d . .
O3 O 0.0212(5) 0.5884(3) 0.1837(2) 0.1173(16) Uani 1 1 d . .
O4 O 0.1798(4) 0.5897(3) 0.11227(19) 0.0963(13) Uani 1 1 d . .
S1 S 0.1625(2) 0.93557(15) 0.09116(7) 0.1138(8) Uani 1 1 d . .
S2 S 0.1200(3) 0.75552(14) 0.35399(9) 0.1279(8) Uani 1 1 d . .

loop_
_atom_site_aniso_label
_atom_site_aniso_U_11
_atom_site_aniso_U_22
_atom_site_aniso_U_33
_atom_site_aniso_U_23
_atom_site_aniso_U_13
_atom_site_aniso_U_12
C1 0.070(3) 0.067(3) 0.066(3) 0.018(3) 0.001(3) -0.013(3)
C2 0.088(4) 0.112(5) 0.090(4) 0.035(4) 0.021(3) 0.004(4)
C3 0.093(5) 0.161(8) 0.109(5) 0.075(6) 0.003(4) -0.004(5)
C4 0.101(6) 0.115(6) 0.140(7) 0.076(5) -0.031(5) -0.024(5)
C5 0.107(5) 0.092(5) 0.112(5) 0.021(4) -0.021(4) 0.017(4)
C6 0.068(4) 0.070(4) 0.083(4) 0.010(3) -0.011(3) 0.006(3)
C7 0.117(5) 0.072(4) 0.072(3) 0.021(3) 0.019(3) 0.028(3)
C8 0.059(3) 0.053(3) 0.051(3) -0.002(2) 0.019(2) 0.003(2)
C9 0.052(3) 0.039(3) 0.049(3) 0.000(2) 0.001(2) -0.002(2)
C10 0.078(3) 0.055(3) 0.047(3) -0.004(3) 0.003(2) 0.001(3)
C11 0.171(6) 0.078(4) 0.079(4) -0.009(3) 0.015(4) 0.058(4)
C12 0.168(5) 0.045(3) 0.045(3) 0.008(2) 0.016(3) 0.014(3)
C13 0.185(5) 0.066(3) 0.052(3) 0.004(3) -0.016(3) 0.029(4)
C14 0.228(6) 0.085(4) 0.067(3) 0.007(3) -0.025(4) 0.026(4)
C15 0.276(7) 0.085(4) 0.058(3) 0.002(3) 0.013(4) 0.011(6)
C16 0.257(6) 0.088(4) 0.072(4) -0.001(3) 0.059(4) 0.002(5)
C17 0.212(5) 0.058(3) 0.056(3) -0.002(3) 0.050(3) 0.007(4)
C18 0.113(5) 0.081(4) 0.104(4) 0.011(4) 0.063(4) -0.008(4)
C19 0.080(4) 0.043(3) 0.076(4) 0.008(3) 0.033(3) 0.002(3)
C20 0.052(3) 0.041(3) 0.070(3) 0.008(2) 0.012(2) -0.004(2)
C21 0.057(4) 0.045(3) 0.115(5) 0.002(3) 0.018(3) -0.010(3)
C22 0.160(7) 0.139(7) 0.126(6) -0.010(5) -0.040(5) -0.066(6)
C23 0.053(3) 0.041(2) 0.047(3) 0.000(2) 0.009(2) -0.001(2)
C24 0.052(3) 0.042(2) 0.051(3) -0.001(2) 0.012(2) 0.007(2)
C25 0.060(3) 0.044(3) 0.042(2) -0.001(2) 0.000(2) 0.006(2)
C26 0.069(3) 0.049(3) 0.054(3) -0.015(2) 0.006(2) 0.010(3)
C27 0.082(4) 0.053(3) 0.060(3) -0.016(2) 0.001(3) -0.005(3)
C28 0.073(4) 0.061(3) 0.062(3) -0.011(3) 0.004(3) -0.017(3)
C29 0.097(5) 0.094(4) 0.105(4) -0.032(4) 0.022(3) -0.034(4)
C30 0.059(3) 0.063(3) 0.081(3) -0.015(3) 0.010(3) 0.003(3)
C31 0.065(3) 0.043(3) 0.071(3) -0.017(2) 0.009(3) -0.005(3)
N1 0.080(3) 0.055(3) 0.051(2) 0.009(2) 0.0134(19) 0.000(2)
N2 0.084(3) 0.053(2) 0.047(2) 0.0062(18) 0.018(2) 0.007(2)
O1 0.136(3) 0.076(3) 0.050(2) -0.0033(18) 0.022(2) 0.023(2)
O2 0.099(3) 0.053(2) 0.0570(19) -0.0014(17) 0.0017(18) 0.0194(18)
O3 0.084(3) 0.097(3) 0.174(4) -0.020(3) 0.035(3) -0.042(2)
O4 0.089(3) 0.108(3) 0.090(3) -0.016(2) -0.004(2) -0.040(2)
S1 0.1243(15) 0.1432(17) 0.0736(10) 0.0105(10) 0.0040(9) 0.0720(12)
S2 0.1628(19) 0.0963(14) 0.1351(16) -0.0027(12) 0.1017(15) 0.0057(12)

loop_
_atom_type_symbol
_atom_type_description
_atom_type_scat_dispersion_real
_atom_type_scat_dispersion_imag
_atom_type_scat_source
C C 0.0033 0.0016 'International Tables Vol C Tables 4.2.6.8 and 6.1.1.4'
H H 0.0000 0.0000 'International Tables Vol C Tables 4.2.6.8 and 6.1.1.4'
N N 0.0061 0.0033 'International Tables Vol C Tables 4.2.6.8 and 6.1.1.4'
O O 0.0106 0.0060 'International Tables Vol C Tables 4.2.6.8 and 6.1.1.4'
S S 0.1246 0.1234 'International Tables Vol C Tables 4.2.6.8 and 6.1.1.4'

loop_
_geom_angle_atom_site_label_1
_geom_angle_atom_site_label_2
_geom_angle_atom_site_label_3
_geom_angle
C6 C1 C2 119.8(5)
C6 C1 N1 122.0(5)
C2 C1 N1 118.2(5)
C3 C2 C1 120.9(6)
C3 C2 H2 119.6
C1 C2 H2 119.6
C4 C3 C2 119.0(7)
C4 C3 H3 120.5
C2 C3 H3 120.5
C3 C4 C5 121.4(6)
C3 C4 H4 119.3
C5 C4 H4 119.3
C4 C5 C6 119.5(7)
C4 C5 H5 120.3
C6 C5 H5 120.3
C1 C6 C5 119.4(6)
C1 C6 S1 119.8(4)
C5 C6 S1 120.6(5)
C8 C7 S1 113.8(4)
C8 C7 H7A 108.8
S1 C7 H7A 108.8
C8 C7 H7B 108.8
S1 C7 H7B 108.8
H7A C7 H7B 107.7
C9 C8 N1 123.4(4)
C9 C8 C7 120.7(4)
N1 C8 C7 115.8(4)
C8 C9 C10 121.0(4)
C8 C9 C23 118.8(4)
C10 C9 C23 120.0(4)
O1 C10 O2 121.9(4)
O1 C10 C9 125.2(5)
O2 C10 C9 112.9(4)
O2 C11 H11A 109.5
O2 C11 H11B 109.5
H11A C11 H11B 109.5
O2 C11 H11C 109.5
H11A C11 H11C 109.5
H11B C11 H11C 109.5
C13 C12 N2 120.6(6)
C13 C12 C17 122.7(6)
N2 C12 C17 116.6(6)
C12 C13 C14 119.0(7)
C12 C13 H13 120.5
C14 C13 H13 120.5
C15 C14 C13 118.4(9)
C15 C14 H14 120.8
C13 C14 H14 120.8
C16 C15 C14 122.6(8)
C16 C15 H15 118.7
C14 C15 H15 118.7
C15 C16 C17 121.7(8)
C15 C16 H16 119.1
C17 C16 H16 119.1
C16 C17 C12 115.5(8)
C16 C17 S2 123.1(6)
C12 C17 S2 121.4(5)
C19 C18 S2 108.8(4)
C19 C18 H18A 109.9
S2 C18 H18A 109.9
C19 C18 H18B 109.9
S2 C18 H18B 109.9
H18A C18 H18B 108.3
C20 C19 N2 108.5(4)
C20 C19 C18 132.2(5)
N2 C19 C18 119.3(5)
C19 C20 C23 107.6(4)
C19 C20 C21 124.6(5)
C23 C20 C21 127.8(5)
O3 C21 O4 122.0(6)
O3 C21 C20 124.3(6)
O4 C21 C20 113.7(5)
O4 C22 H22A 109.5
O4 C22 H22B 109.5
H22A C22 H22B 109.5
O4 C22 H22C 109.5
H22A C22 H22C 109.5
H22B C22 H22C 109.5
C24 C23 C20 108.1(4)
C24 C23 C9 124.3(4)
C20 C23 C9 126.6(4)
C23 C24 N2 107.2(4)
C23 C24 C25 129.4(4)
N2 C24 C25 123.0(4)
C26 C25 C31 117.8(4)
C26 C25 C24 121.8(4)
C31 C25 C24 120.4(4)
C27 C26 C25 121.0(4)
C27 C26 H26 119.5
C25 C26 H26 119.5
C28 C27 C26 121.7(4)
C28 C27 H27 119.2
C26 C27 H27 119.2
C27 C28 C30 117.0(4)
C27 C28 C29 121.1(5)
C30 C28 C29 121.8(5)
C28 C29 H29A 109.5
C28 C29 H29B 109.5
H29A C29 H29B 109.5
C28 C29 H29C 109.5
H29A C29 H29C 109.5
H29B C29 H29C 109.5
C31 C30 C28 121.7(5)
C31 C30 H30 119.2
C28 C30 H30 119.2
C30 C31 C25 120.9(4)
C30 C31 H31 119.6
C25 C31 H31 119.6
C8 N1 C1 127.1(4)
C8 N1 H1 116.4
C1 N1 H1 116.4
C19 N2 C24 108.6(4)
C19 N2 C12 123.5(4)
C24 N2 C12 127.9(5)
C10 O2 C11 116.7(4)
C21 O4 C22 116.8(5)
C7 S1 C6 99.3(3)
C17 S2 C18 95.7(3)

loop_
_geom_bond_atom_site_label_1
_geom_bond_atom_site_label_2
_geom_bond_distance
C1 C6 1.374(7)
C1 C2 1.383(7)
C1 N1 1.405(6)
C2 C3 1.378(9)
C2 H2 0.9300
C3 C4 1.362(10)
C3 H3 0.9300
C4 C5 1.376(9)
C4 H4 0.9300
C5 C6 1.395(8)
C5 H5 0.9300
C6 S1 1.761(6)
C7 C8 1.496(7)
C7 S1 1.741(5)
C7 H7A 0.9700
C7 H7B 0.9700
C8 C9 1.349(6)
C8 N1 1.366(5)
C9 C10 1.449(6)
C9 C23 1.488(6)
C10 O1 1.221(5)
C10 O2 1.334(5)
C11 O2 1.451(6)
C11 H11A 0.9600
C11 H11B 0.9600
C11 H11C 0.9600
C12 C13 1.372(9)
C12 N2 1.426(6)
C12 C17 1.442(9)
C13 C14 1.401(8)
C13 H13 0.9300
C14 C15 1.385(12)
C14 H14 0.9300
C15 C16 1.357(12)
C15 H15 0.9300
C16 C17 1.386(9)
C16 H16 0.9300
C17 S2 1.722(9)
C18 C19 1.489(6)
C18 S2 1.796(6)
C18 H18A 0.9700
C18 H18B 0.9700
C19 C20 1.367(6)
C19 N2 1.373(6)
C20 C23 1.436(6)
C20 C21 1.457(7)
C21 O3 1.203(6)
C21 O4 1.301(6)
C22 O4 1.422(7)
C22 H22A 0.9600
C22 H22B 0.9600
C22 H22C 0.9600
C23 C24 1.358(6)
C24 N2 1.423(5)
C24 C25 1.475(6)
C25 C26 1.373(6)
C25 C31 1.376(6)
C26 C27 1.369(6)
C26 H26 0.9300
C27 C28 1.368(7)
C27 H27 0.9300
C28 C30 1.381(6)
C28 C29 1.504(7)
C29 H29A 0.9600
C29 H29B 0.9600
C29 H29C 0.9600
C30 C31 1.362(6)
C30 H30 0.9300
C31 H31 0.9300
N1 H1 0.8600

loop_
_geom_hbond_atom_site_label_D
_geom_hbond_atom_site_label_H
_geom_hbond_atom_site_label_A
_geom_hbond_distance_DH
_geom_hbond_distance_HA
_geom_hbond_distance_DA
_geom_hbond_angle_DHA
N1 H1 O1 0.86 1.99 2.651(5) 133.5
